data_2227792
loop_
_publ_author_name
'Zhu, Hualing'
'Zhu, Jinhua'
'Ban, Litong'
'Zhang, Pingping'
'Zhang, Miao'

_publ_section_title
;
 4-[(5-Chloro-3-methyl-1-phenyl-1<i>H</i>-pyrazol-4-yl)methylideneamino]-1,5-dimethyl-2-phenyl-1<i>H</i>-pyrazol-3(2<i>H</i>)-one
;
_journal_coeditor_code LH5137
_journal_issue 11
_journal_name_full 'Acta Crystallographica Section E'
_journal_page_first o2724
_journal_paper_doi 10.1107/S1600536810039048
_journal_volume 66
_journal_year 2010
_chemical_formula_iupac 'C22 H20 Cl N5 O'
_chemical_formula_moiety 'C22 H20 Cl N5 O'
_chemical_formula_sum 'C22 H20 Cl N5 O'
_chemical_formula_weight 405.88
_chemical_name_systematic
;
4-[(5-Chloro-3-methyl-1-phenyl-1<i>H</i>-pyrazol-4-yl)methylideneamino]-
1,5-dimethyl-2-phenyl-1<i>H</i>-pyrazol-3(2<i>H</i>)-one
;
_space_group_IT_number 14
_symmetry_cell_setting monoclinic
_symmetry_space_group_name_Hall '-P 2yn'
_symmetry_space_group_name_H-M 'P 1 21/n 1'
_atom_sites_solution_hydrogens geom
_atom_sites_solution_primary direct
_atom_sites_solution_secondary difmap
_audit_creation_method SHELXL97
_cell_angle_alpha 90.00
_cell_angle_beta 97.24(3)
_cell_angle_gamma 90.00
_cell_formula_units_Z 4
_cell_length_a 8.3982(17)
_cell_length_b 9.5204(19)
_cell_length_c 24.401(5)
_cell_measurement_reflns_used 4998
_cell_measurement_temperature 113(2)
_cell_measurement_theta_max 27.866
_cell_measurement_theta_min 1.683
_cell_volume 1935.4(7)
_computing_cell_refinement 'CrystalClear (Rigaku, 2008)'
_computing_data_collection 'CrystalClear (Rigaku, 2008)'
_computing_data_reduction 'CrystalClear (Rigaku, 2008)'
_computing_molecular_graphics
;
ORTEP-3 (Farrugia, 1997) and Mercury (Macrae <i>et al.</i>,
2006)
;
_computing_publication_material 'SHELXTL (Sheldrick, 2008)'
_computing_structure_refinement 'SHELXL97 (Sheldrick, 2008)'
_computing_structure_solution 'SHELXS97 (Sheldrick, 2008)'
_diffrn_ambient_temperature 113(2)
_diffrn_detector_area_resol_mean 7.31
_diffrn_measured_fraction_theta_full 0.999
_diffrn_measured_fraction_theta_max 0.999
_diffrn_measurement_device_type 'Rigaku Saturn CCD'
_diffrn_measurement_method '\w and \f scans'
_diffrn_radiation_monochromator confocal
_diffrn_radiation_source 'rotating anode'
_diffrn_radiation_type MoK\a
_diffrn_radiation_wavelength 0.71073
_diffrn_reflns_av_R_equivalents 0.0461
_diffrn_reflns_av_sigmaI/netI 0.0371
_diffrn_reflns_limit_h_max 9
_diffrn_reflns_limit_h_min -9
_diffrn_reflns_limit_k_max 11
_diffrn_reflns_limit_k_min -11
_diffrn_reflns_limit_l_max 29
_diffrn_reflns_limit_l_min -29
_diffrn_reflns_number 15458
_diffrn_reflns_theta_full 25.01
_diffrn_reflns_theta_max 25.01
_diffrn_reflns_theta_min 1.68
_diffrn_standards_decay_% 0
_diffrn_standards_interval_count 0
_diffrn_standards_interval_time 0
_diffrn_standards_number 0
_exptl_absorpt_coefficient_mu 0.222
_exptl_absorpt_correction_T_max 0.9781
_exptl_absorpt_correction_T_min 0.9570
_exptl_absorpt_correction_type multi-scan
_exptl_absorpt_process_details '(CrystalClear; Rigaku, 2008)'
_exptl_crystal_colour 'pale yellow'
_exptl_crystal_density_diffrn 1.393
_exptl_crystal_density_method 'not measured'
_exptl_crystal_description block
_exptl_crystal_F_000 848
_exptl_crystal_size_max 0.20
_exptl_crystal_size_mid 0.18
_exptl_crystal_size_min 0.10
_refine_diff_density_max 0.409
_refine_diff_density_min -0.247
_refine_ls_extinction_coef 0.0242(16)
_refine_ls_extinction_expression Fc^*^=kFc[1+0.001xFc^2^\l^3^/sin(2\q)]^-1/4^
_refine_ls_extinction_method 'SHELXL97 (Sheldrick, 2008)'
_refine_ls_goodness_of_fit_ref 1.080
_refine_ls_hydrogen_treatment constr
_refine_ls_matrix_type full
_refine_ls_number_parameters 266
_refine_ls_number_reflns 3397
_refine_ls_number_restraints 0
_refine_ls_restrained_S_all 1.080
_refine_ls_R_factor_all 0.0542
_refine_ls_R_factor_gt 0.0438
_refine_ls_shift/su_max 0.001
_refine_ls_shift/su_mean 0.000
_refine_ls_structure_factor_coef Fsqd
_refine_ls_weighting_details 'calc w = 1/[\s^2^(Fo^2^)+(0.0533P)^2^+0.6515P] where P=(Fo^2^+2Fc^2^)/3'
_refine_ls_weighting_scheme calc
_refine_ls_wR_factor_gt 0.0983
_refine_ls_wR_factor_ref 0.1051
_reflns_number_gt 2871
_reflns_number_total 3397
_reflns_threshold_expression I>2\s(I)
_cod_data_source_file lh5137.cif
_cod_data_source_block I
_cod_original_sg_symbol_H-M 'P 21/n'
_cod_database_code 2227792
_cod_database_fobs_code 2227792

loop_
_symmetry_equiv_pos_as_xyz
'x, y, z'
'-x+1/2, y+1/2, -z+1/2'
'-x, -y, -z'
'x-1/2, -y-1/2, z-1/2'

loop_
_atom_site_type_symbol
_atom_site_label
_atom_site_fract_x
_atom_site_fract_y
_atom_site_fract_z
_atom_site_U_iso_or_equiv
_atom_site_adp_type
_atom_site_calc_flag
_atom_site_refinement_flags
_atom_site_occupancy
_atom_site_disorder_assembly
_atom_site_disorder_group
Cl Cl1 0.56582(6) 0.05661(6) 0.08916(2) 0.02960(19) Uani d . 1 . .
O O1 0.75786(16) 0.36105(15) -0.04914(6) 0.0251(4) Uani d . 1 . .
N N1 0.80398(18) -0.09683(17) 0.14372(6) 0.0175(4) Uani d . 1 . .
N N2 0.96786(17) -0.11576(16) 0.14899(6) 0.0172(4) Uani d . 1 . .
N N3 1.03166(18) 0.19175(16) 0.02437(6) 0.0181(4) Uani d . 1 . .
N N4 0.98109(19) 0.45266(17) -0.08446(6) 0.0196(4) Uani d . 1 . .
N N5 1.14617(18) 0.42156(17) -0.07913(6) 0.0201(4) Uani d . 1 . .
C C1 0.7142(2) -0.1746(2) 0.17966(8) 0.0181(4) Uani d . 1 . .
C C2 0.5695(2) -0.2379(2) 0.16005(8) 0.0206(4) Uani d . 1 . .
H H2 0.5247 -0.2262 0.1226 0.025 Uiso calc R 1 . .
C C3 0.4910(2) -0.3182(2) 0.19566(9) 0.0246(5) Uani d . 1 . .
H H3 0.3912 -0.3610 0.1826 0.030 Uiso calc R 1 . .
C C4 0.5566(2) -0.3368(2) 0.25005(9) 0.0263(5) Uani d . 1 . .
H H4 0.5026 -0.3927 0.2742 0.032 Uiso calc R 1 . .
C C5 0.7015(2) -0.2736(2) 0.26924(8) 0.0254(5) Uani d . 1 . .
H H5 0.7469 -0.2867 0.3066 0.031 Uiso calc R 1 . .
C C6 0.7808(2) -0.1913(2) 0.23432(8) 0.0213(5) Uani d . 1 . .
H H6 0.8794 -0.1468 0.2477 0.026 Uiso calc R 1 . .
C C7 0.7592(2) 0.0000(2) 0.10393(8) 0.0186(4) Uani d . 1 . .
C C8 0.8934(2) 0.04644(19) 0.08215(8) 0.0164(4) Uani d . 1 . .
C C9 1.0207(2) -0.0306(2) 0.11224(7) 0.0163(4) Uani d . 1 . .
C C10 1.1952(2) -0.0254(2) 0.10710(8) 0.0209(4) Uani d . 1 . .
H H10A 1.2521 -0.0946 0.1321 0.031 Uiso calc R 1 . .
H H10B 1.2366 0.0688 0.1168 0.031 Uiso calc R 1 . .
H H10C 1.2119 -0.0470 0.0690 0.031 Uiso calc R 1 . .
C C11 0.8978(2) 0.14939(19) 0.03858(8) 0.0174(4) Uani d . 1 . .
H H11 0.8001 0.1860 0.0203 0.021 Uiso calc R 1 . .
C C12 1.0353(2) 0.2915(2) -0.01714(8) 0.0178(4) Uani d . 1 . .
C C13 1.1767(2) 0.3331(2) -0.03503(7) 0.0189(4) Uani d . 1 . .
C C14 1.3431(2) 0.2994(2) -0.01061(8) 0.0265(5) Uani d . 1 . .
H H14A 1.4097 0.2833 -0.0402 0.040 Uiso calc R 1 . .
H H14B 1.3425 0.2145 0.0121 0.040 Uiso calc R 1 . .
H H14C 1.3871 0.3779 0.0124 0.040 Uiso calc R 1 . .
C C15 0.9051(2) 0.3662(2) -0.04929(8) 0.0191(4) Uani d . 1 . .
C C16 1.2558(2) 0.5346(2) -0.09045(9) 0.0277(5) Uani d . 1 . .
H H16A 1.2703 0.5994 -0.0590 0.042 Uiso calc R 1 . .
H H16B 1.2106 0.5856 -0.1237 0.042 Uiso calc R 1 . .
H H16C 1.3598 0.4944 -0.0962 0.042 Uiso calc R 1 . .
C C17 0.9040(2) 0.5093(2) -0.13518(8) 0.0194(4) Uani d . 1 . .
C C18 0.9457(2) 0.4650(2) -0.18560(8) 0.0231(5) Uani d . 1 . .
H H18 1.0276 0.3968 -0.1870 0.028 Uiso calc R 1 . .
C C19 0.8665(2) 0.5215(2) -0.23385(8) 0.0257(5) Uani d . 1 . .
H H19 0.8960 0.4932 -0.2685 0.031 Uiso calc R 1 . .
C C20 0.7448(2) 0.6188(2) -0.23199(8) 0.0250(5) Uani d . 1 . .
H H20 0.6897 0.6560 -0.2652 0.030 Uiso calc R 1 . .
C C21 0.7038(2) 0.6615(2) -0.18128(9) 0.0256(5) Uani d . 1 . .
H H21 0.6198 0.7278 -0.1799 0.031 Uiso calc R 1 . .
C C22 0.7844(2) 0.6082(2) -0.13259(8) 0.0235(5) Uani d . 1 . .
H H22 0.7578 0.6393 -0.0979 0.028 Uiso calc R 1 . .

loop_
_atom_site_aniso_label
_atom_site_aniso_U_11
_atom_site_aniso_U_22
_atom_site_aniso_U_33
_atom_site_aniso_U_12
_atom_site_aniso_U_13
_atom_site_aniso_U_23
Cl1 0.0146(3) 0.0348(3) 0.0391(3) 0.0050(2) 0.0026(2) 0.0133(2)
O1 0.0202(8) 0.0284(8) 0.0269(8) 0.0014(6) 0.0035(6) 0.0068(6)
N1 0.0137(8) 0.0208(9) 0.0185(8) -0.0001(7) 0.0033(6) 0.0039(7)
N2 0.0132(8) 0.0197(9) 0.0187(8) 0.0005(7) 0.0021(6) 0.0010(7)
N3 0.0204(9) 0.0170(9) 0.0169(8) -0.0018(7) 0.0024(7) 0.0003(6)
N4 0.0204(8) 0.0215(9) 0.0171(8) 0.0023(7) 0.0031(7) 0.0051(7)
N5 0.0189(9) 0.0227(9) 0.0185(8) -0.0020(7) 0.0012(7) 0.0040(7)
C1 0.0181(10) 0.0162(10) 0.0213(10) 0.0016(8) 0.0073(8) 0.0021(8)
C2 0.0198(10) 0.0218(11) 0.0209(10) 0.0011(8) 0.0049(8) -0.0013(8)
C3 0.0223(11) 0.0198(11) 0.0330(12) -0.0023(8) 0.0087(9) -0.0020(9)
C4 0.0305(12) 0.0190(11) 0.0324(12) 0.0012(9) 0.0155(10) 0.0055(9)
C5 0.0308(12) 0.0253(12) 0.0213(10) 0.0037(9) 0.0075(9) 0.0055(9)
C6 0.0211(10) 0.0213(11) 0.0215(10) -0.0002(8) 0.0028(8) 0.0018(8)
C7 0.0152(10) 0.0192(11) 0.0208(10) 0.0022(8) 0.0006(8) 0.0016(8)
C8 0.0154(9) 0.0168(10) 0.0166(9) -0.0007(8) 0.0010(8) -0.0004(8)
C9 0.0170(9) 0.0172(10) 0.0148(9) -0.0010(8) 0.0024(8) -0.0014(8)
C10 0.0158(10) 0.0248(11) 0.0220(10) 0.0005(8) 0.0030(8) 0.0026(8)
C11 0.0192(10) 0.0160(10) 0.0166(10) 0.0021(8) 0.0001(8) 0.0021(8)
C12 0.0218(10) 0.0162(10) 0.0154(9) -0.0008(8) 0.0021(8) 0.0000(8)
C13 0.0239(10) 0.0199(11) 0.0127(9) -0.0014(8) 0.0012(8) -0.0008(8)
C14 0.0213(11) 0.0367(13) 0.0217(11) -0.0007(9) 0.0035(9) 0.0048(9)
C15 0.0231(11) 0.0174(11) 0.0169(10) -0.0015(8) 0.0028(8) -0.0001(8)
C16 0.0283(12) 0.0251(12) 0.0305(12) -0.0043(9) 0.0072(9) 0.0051(9)
C17 0.0233(10) 0.0162(10) 0.0182(10) -0.0040(8) 0.0001(8) 0.0033(8)
C18 0.0275(11) 0.0207(11) 0.0215(10) 0.0009(9) 0.0054(9) 0.0028(8)
C19 0.0334(12) 0.0276(12) 0.0160(10) -0.0055(10) 0.0030(9) 0.0006(9)
C20 0.0279(11) 0.0231(12) 0.0219(10) -0.0055(9) -0.0048(9) 0.0046(9)
C21 0.0239(11) 0.0221(11) 0.0293(12) 0.0015(9) -0.0025(9) 0.0016(9)
C22 0.0277(11) 0.0228(11) 0.0198(10) -0.0011(9) 0.0019(9) -0.0013(8)

loop_
_atom_type_symbol
_atom_type_description
_atom_type_scat_dispersion_real
_atom_type_scat_dispersion_imag
_atom_type_scat_source
C C 0.0033 0.0016 'International Tables Vol C Tables 4.2.6.8 and 6.1.1.4'
H H 0.0000 0.0000 'International Tables Vol C Tables 4.2.6.8 and 6.1.1.4'
N N 0.0061 0.0033 'International Tables Vol C Tables 4.2.6.8 and 6.1.1.4'
O O 0.0106 0.0060 'International Tables Vol C Tables 4.2.6.8 and 6.1.1.4'
Cl Cl 0.1484 0.1585 'International Tables Vol C Tables 4.2.6.8 and 6.1.1.4'

loop_
_geom_angle_atom_site_label_1
_geom_angle_atom_site_label_2
_geom_angle_atom_site_label_3
_geom_angle_site_symmetry_1
_geom_angle_site_symmetry_3
_geom_angle
_geom_angle_publ_flag
C7 N1 N2 . . 109.82(14) ?
C7 N1 C1 . . 132.03(16) ?
N2 N1 C1 . . 118.13(15) ?
C9 N2 N1 . . 105.80(15) ?
C11 N3 C12 . . 120.78(16) ?
C15 N4 N5 . . 109.84(15) ?
C15 N4 C17 . . 124.14(16) ?
N5 N4 C17 . . 119.57(15) ?
C13 N5 N4 . . 106.72(14) ?
C13 N5 C16 . . 122.81(16) ?
N4 N5 C16 . . 117.58(15) ?
C2 C1 C6 . . 120.76(18) ?
C2 C1 N1 . . 121.27(17) ?
C6 C1 N1 . . 117.88(17) ?
C3 C2 C1 . . 119.28(19) ?
C3 C2 H2 . . 120.4 ?
C1 C2 H2 . . 120.4 ?
C4 C3 C2 . . 120.61(19) ?
C4 C3 H3 . . 119.7 ?
C2 C3 H3 . . 119.7 ?
C3 C4 C5 . . 119.72(19) ?
C3 C4 H4 . . 120.1 ?
C5 C4 H4 . . 120.1 ?
C4 C5 C6 . . 120.45(19) ?
C4 C5 H5 . . 119.8 ?
C6 C5 H5 . . 119.8 ?
C5 C6 C1 . . 119.18(18) ?
C5 C6 H6 . . 120.4 ?
C1 C6 H6 . . 120.4 ?
N1 C7 C8 . . 109.14(16) ?
N1 C7 Cl1 . . 122.43(14) ?
C8 C7 Cl1 . . 128.31(15) ?
C7 C8 C9 . . 103.49(16) ?
C7 C8 C11 . . 126.70(17) ?
C9 C8 C11 . . 129.81(17) ?
N2 C9 C8 . . 111.75(16) ?
N2 C9 C10 . . 119.64(17) ?
C8 C9 C10 . . 128.61(17) ?
C9 C10 H10A . . 109.5 ?
C9 C10 H10B . . 109.5 ?
H10A C10 H10B . . 109.5 ?
C9 C10 H10C . . 109.5 ?
H10A C10 H10C . . 109.5 ?
H10B C10 H10C . . 109.5 ?
N3 C11 C8 . . 121.01(17) ?
N3 C11 H11 . . 119.5 ?
C8 C11 H11 . . 119.5 ?
C13 C12 N3 . . 121.80(17) ?
C13 C12 C15 . . 108.06(17) ?
N3 C12 C15 . . 130.13(17) ?
N5 C13 C12 . . 110.13(17) ?
N5 C13 C14 . . 121.60(17) ?
C12 C13 C14 . . 128.17(18) ?
C13 C14 H14A . . 109.5 ?
C13 C14 H14B . . 109.5 ?
H14A C14 H14B . . 109.5 ?
C13 C14 H14C . . 109.5 ?
H14A C14 H14C . . 109.5 ?
H14B C14 H14C . . 109.5 ?
O1 C15 N4 . . 123.90(17) ?
O1 C15 C12 . . 131.67(18) ?
N4 C15 C12 . . 104.43(16) ?
N5 C16 H16A . . 109.5 ?
N5 C16 H16B . . 109.5 ?
H16A C16 H16B . . 109.5 ?
N5 C16 H16C . . 109.5 ?
H16A C16 H16C . . 109.5 ?
H16B C16 H16C . . 109.5 ?
C22 C17 C18 . . 120.90(18) ?
C22 C17 N4 . . 118.02(17) ?
C18 C17 N4 . . 121.07(18) ?
C19 C18 C17 . . 119.21(19) ?
C19 C18 H18 . . 120.4 ?
C17 C18 H18 . . 120.4 ?
C20 C19 C18 . . 120.59(19) ?
C20 C19 H19 . . 119.7 ?
C18 C19 H19 . . 119.7 ?
C19 C20 C21 . . 119.54(19) ?
C19 C20 H20 . . 120.2 ?
C21 C20 H20 . . 120.2 ?
C20 C21 C22 . . 120.50(19) ?
C20 C21 H21 . . 119.8 ?
C22 C21 H21 . . 119.8 ?
C17 C22 C21 . . 119.24(19) ?
C17 C22 H22 . . 120.4 ?
C21 C22 H22 . . 120.4 ?

loop_
_geom_bond_atom_site_label_1
_geom_bond_atom_site_label_2
_geom_bond_site_symmetry_2
_geom_bond_distance
_geom_bond_publ_flag
Cl1 C7 . 1.7064(19) ?
O1 C15 . 1.238(2) ?
N1 C7 . 1.357(2) ?
N1 N2 . 1.378(2) ?
N1 C1 . 1.433(2) ?
N2 C9 . 1.326(2) ?
N3 C11 . 1.282(2) ?
N3 C12 . 1.392(2) ?
N4 C15 . 1.400(2) ?
N4 N5 . 1.408(2) ?
N4 C17 . 1.428(2) ?
N5 C13 . 1.365(2) ?
N5 C16 . 1.465(3) ?
C1 C2 . 1.386(3) ?
C1 C6 . 1.389(3) ?
C2 C3 . 1.385(3) ?
C2 H2 . 0.9500 ?
C3 C4 . 1.383(3) ?
C3 H3 . 0.9500 ?
C4 C5 . 1.385(3) ?
C4 H4 . 0.9500 ?
C5 C6 . 1.388(3) ?
C5 H5 . 0.9500 ?
C6 H6 . 0.9500 ?
C7 C8 . 1.378(3) ?
C8 C9 . 1.422(3) ?
C8 C11 . 1.450(3) ?
C9 C10 . 1.487(3) ?
C10 H10A . 0.9800 ?
C10 H10B . 0.9800 ?
C10 H10C . 0.9800 ?
C11 H11 . 0.9500 ?
C12 C13 . 1.374(3) ?
C12 C15 . 1.449(3) ?
C13 C14 . 1.484(3) ?
C14 H14A . 0.9800 ?
C14 H14B . 0.9800 ?
C14 H14C . 0.9800 ?
C16 H16A . 0.9800 ?
C16 H16B . 0.9800 ?
C16 H16C . 0.9800 ?
C17 C22 . 1.384(3) ?
C17 C18 . 1.387(3) ?
C18 C19 . 1.385(3) ?
C18 H18 . 0.9500 ?
C19 C20 . 1.385(3) ?
C19 H19 . 0.9500 ?
C20 C21 . 1.387(3) ?
C20 H20 . 0.9500 ?
C21 C22 . 1.387(3) ?
C21 H21 . 0.9500 ?
C22 H22 . 0.9500 ?

loop_
_geom_torsion_atom_site_label_1
_geom_torsion_atom_site_label_2
_geom_torsion_atom_site_label_3
_geom_torsion_atom_site_label_4
_geom_torsion_site_symmetry_1
_geom_torsion_site_symmetry_2
_geom_torsion_site_symmetry_3
_geom_torsion_site_symmetry_4
_geom_torsion
_geom_torsion_publ_flag
C7 N1 N2 C9 . . . . -0.2(2) ?
C1 N1 N2 C9 . . . . -178.74(16) ?
C15 N4 N5 C13 . . . . -9.4(2) ?
C17 N4 N5 C13 . . . . -162.32(16) ?
C15 N4 N5 C16 . . . . -152.04(17) ?
C17 N4 N5 C16 . . . . 55.0(2) ?
C7 N1 C1 C2 . . . . 44.7(3) ?
N2 N1 C1 C2 . . . . -137.15(18) ?
C7 N1 C1 C6 . . . . -138.7(2) ?
N2 N1 C1 C6 . . . . 39.5(2) ?
C6 C1 C2 C3 . . . . 0.1(3) ?
N1 C1 C2 C3 . . . . 176.61(17) ?
C1 C2 C3 C4 . . . . -0.7(3) ?
C2 C3 C4 C5 . . . . 0.5(3) ?
C3 C4 C5 C6 . . . . 0.3(3) ?
C4 C5 C6 C1 . . . . -0.9(3) ?
C2 C1 C6 C5 . . . . 0.7(3) ?
N1 C1 C6 C5 . . . . -175.93(17) ?
N2 N1 C7 C8 . . . . 0.1(2) ?
C1 N1 C7 C8 . . . . 178.39(18) ?
N2 N1 C7 Cl1 . . . . -176.18(13) ?
C1 N1 C7 Cl1 . . . . 2.1(3) ?
N1 C7 C8 C9 . . . . 0.0(2) ?
Cl1 C7 C8 C9 . . . . 176.01(15) ?
N1 C7 C8 C11 . . . . 179.71(17) ?
Cl1 C7 C8 C11 . . . . -4.3(3) ?
N1 N2 C9 C8 . . . . 0.2(2) ?
N1 N2 C9 C10 . . . . -179.94(16) ?
C7 C8 C9 N2 . . . . -0.1(2) ?
C11 C8 C9 N2 . . . . -179.82(18) ?
C7 C8 C9 C10 . . . . -179.97(19) ?
C11 C8 C9 C10 . . . . 0.3(3) ?
C12 N3 C11 C8 . . . . -179.42(16) ?
C7 C8 C11 N3 . . . . 175.01(19) ?
C9 C8 C11 N3 . . . . -5.4(3) ?
C11 N3 C12 C13 . . . . -176.57(18) ?
C11 N3 C12 C15 . . . . 2.0(3) ?
N4 N5 C13 C12 . . . . 8.4(2) ?
C16 N5 C13 C12 . . . . 148.65(18) ?
N4 N5 C13 C14 . . . . -168.34(17) ?
C16 N5 C13 C14 . . . . -28.1(3) ?
N3 C12 C13 N5 . . . . 174.47(16) ?
C15 C12 C13 N5 . . . . -4.4(2) ?
N3 C12 C13 C14 . . . . -9.1(3) ?
C15 C12 C13 C14 . . . . 172.05(19) ?
N5 N4 C15 O1 . . . . -172.85(17) ?
C17 N4 C15 O1 . . . . -21.4(3) ?
N5 N4 C15 C12 . . . . 6.6(2) ?
C17 N4 C15 C12 . . . . 158.02(17) ?
C13 C12 C15 O1 . . . . 177.9(2) ?
N3 C12 C15 O1 . . . . -0.8(4) ?
C13 C12 C15 N4 . . . . -1.4(2) ?
N3 C12 C15 N4 . . . . 179.85(18) ?
C15 N4 C17 C22 . . . . 67.4(3) ?
N5 N4 C17 C22 . . . . -143.73(18) ?
C15 N4 C17 C18 . . . . -111.6(2) ?
N5 N4 C17 C18 . . . . 37.3(3) ?
C22 C17 C18 C19 . . . . 0.3(3) ?
N4 C17 C18 C19 . . . . 179.23(18) ?
C17 C18 C19 C20 . . . . -1.4(3) ?
C18 C19 C20 C21 . . . . 1.0(3) ?
C19 C20 C21 C22 . . . . 0.4(3) ?
C18 C17 C22 C21 . . . . 1.1(3) ?
N4 C17 C22 C21 . . . . -177.85(17) ?
C20 C21 C22 C17 . . . . -1.5(3) ?

loop_
_cod_related_entry_id
_cod_related_entry_database
_cod_related_entry_code
1 ChemSpider 868709
